data_7719085
loop_
_publ_author_name
'Sabharwal, Gazal'
'Dwivedi, Khilesh C.'
'Balakrishna, Maravanji S.'

_publ_section_title
;
 Sterically hindered P,N-type amidophosphines
 {{(<i>o</i>-PPh<sub>2</sub>)C<sub>6</sub>H<sub>4</sub>}C(O)NH(R)}:
 synthesis, transition metal chemistry, and catalytic activity in
 stereoselective Heck coupling of aryl chlorides.
;
_journal_issue 30
_journal_name_full 'Dalton transactions (Cambridge, England : 2003)'
_journal_page_first 11551
_journal_page_last 11562
_journal_paper_doi 10.1039/d5dt01353d
_journal_volume 54
_journal_year 2025
_chemical_formula_moiety 'C31 H32 N O P'
_chemical_formula_sum 'C31 H32 N O P'
_chemical_formula_weight 465.54
_space_group_crystal_system orthorhombic
_space_group_IT_number 61
_space_group_name_Hall '-P 2ac 2ab'
_space_group_name_H-M_alt 'P b c a'
_atom_sites_solution_hydrogens mixed
_atom_sites_solution_primary iterative
_audit_creation_date 2025-06-04
_audit_creation_method
;
Olex2 1.5
(compiled 2024.02.16 svn.r378c4104 for OlexSys, GUI svn.r6928)
;
_audit_update_record
;
2025-06-04 deposited with the CCDC.	2025-07-10 downloaded from the CCDC.
;
_cell_angle_alpha 90
_cell_angle_beta 90
_cell_angle_gamma 90
_cell_formula_units_Z 8
_cell_length_a 12.1282(8)
_cell_length_b 11.1151(5)
_cell_length_c 39.4454(16)
_cell_measurement_reflns_used 3727
_cell_measurement_temperature 150.00(10)
_cell_measurement_theta_max 22.1070
_cell_measurement_theta_min 2.0010
_cell_volume 5317.5(5)
_computing_cell_refinement 'CrysAlisPro 1.171.41.93a (Rigaku OD, 2020)'
_computing_data_collection 'CrysAlisPro 1.171.41.93a (Rigaku OD, 2020)'
_computing_data_reduction 'CrysAlisPro 1.171.41.93a (Rigaku OD, 2020)'
_computing_molecular_graphics 'Olex2 1.5 (Dolomanov et al., 2009)'
_computing_publication_material 'Olex2 1.5 (Dolomanov et al., 2009)'
_computing_structure_refinement 'SHELXL 2018/3 (Sheldrick, 2015)'
_computing_structure_solution 'olex2.solve 1.5 (Bourhis et al., 2015)'
_diffrn_ambient_environment N~2~
_diffrn_ambient_temperature 150.00(10)
_diffrn_detector 'CCD plate'
_diffrn_measured_fraction_theta_full 1.000
_diffrn_measured_fraction_theta_max 1.000
_diffrn_measurement_details
;
List of Runs (angles in degrees, time in seconds):

  # Type    Start    End  Width  t~exp~   \w     \q     \k     \f   Frames
#--------------------------------------------------------------------------
  1  \w   -115.72  16.28   0.50    2.00    --  -15.82 -59.25  20.08  264
  2  \f    107.79 252.29   0.50    2.00  16.40 -15.82 -59.25    --   289
;
_diffrn_measurement_device 'abstract diffractometer'
_diffrn_measurement_device_type 'Saxi-CrysAlisPro-abstract goniometer imported SAXI images'
_diffrn_measurement_method '\w and \f scans'
_diffrn_orient_matrix_type 'CrysAlisPro convention (1999,Acta A55,543-557)'
_diffrn_orient_matrix_UB_11 0.0129545000
_diffrn_orient_matrix_UB_12 0.0235727000
_diffrn_orient_matrix_UB_13 -0.0162275000
_diffrn_orient_matrix_UB_21 -0.0495332000
_diffrn_orient_matrix_UB_22 -0.0244509000
_diffrn_orient_matrix_UB_23 -0.0065941000
_diffrn_orient_matrix_UB_31 -0.0281119000
_diffrn_orient_matrix_UB_32 0.0540898000
_diffrn_orient_matrix_UB_33 0.0040991000
_diffrn_radiation_monochromator graphite
_diffrn_radiation_probe x-ray
_diffrn_radiation_type 'Mo K\a'
_diffrn_radiation_wavelength 0.71073
_diffrn_reflns_av_R_equivalents 0.0854
_diffrn_reflns_av_unetI/netI 0.0535
_diffrn_reflns_Laue_measured_fraction_full 1.000
_diffrn_reflns_Laue_measured_fraction_max 1.000
_diffrn_reflns_limit_h_max 14
_diffrn_reflns_limit_h_min -14
_diffrn_reflns_limit_k_max 12
_diffrn_reflns_limit_k_min -13
_diffrn_reflns_limit_l_max 46
_diffrn_reflns_limit_l_min -46
_diffrn_reflns_number 32661
_diffrn_reflns_point_group_measured_fraction_full 1.000
_diffrn_reflns_point_group_measured_fraction_max 1.000
_diffrn_reflns_theta_full 24.999
_diffrn_reflns_theta_max 24.999
_diffrn_reflns_theta_min 1.971
_diffrn_source 'fine-focus sealed X-ray tube'
_diffrn_source_type 'Enhance (Mo) X-ray Source'
_exptl_absorpt_coefficient_mu 0.126
_exptl_absorpt_correction_T_max 1.00000
_exptl_absorpt_correction_T_min 0.62121
_exptl_absorpt_correction_type empirical
_exptl_absorpt_process_details
;
CrysAlisPro 1.171.41.93a (Rigaku Oxford Diffraction, 2020)
Empirical absorption correction using spherical harmonics,
implemented in SCALE3 ABSPACK scaling algorithm.
;
_exptl_crystal_colour white
_exptl_crystal_colour_primary white
_exptl_crystal_density_diffrn 1.163
_exptl_crystal_description block
_exptl_crystal_F_000 1984
_exptl_crystal_size_max 0.102
_exptl_crystal_size_mid 0.068
_exptl_crystal_size_min 0.056
_refine_diff_density_max 0.470
_refine_diff_density_min -0.282
_refine_diff_density_rms 0.047
_refine_ls_extinction_method none
_refine_ls_goodness_of_fit_ref 1.028
_refine_ls_hydrogen_treatment mixed
_refine_ls_matrix_type full
_refine_ls_number_parameters 315
_refine_ls_number_reflns 4684
_refine_ls_number_restraints 0
_refine_ls_restrained_S_all 1.028
_refine_ls_R_factor_all 0.0750
_refine_ls_R_factor_gt 0.0473
_refine_ls_shift/su_max 0.001
_refine_ls_shift/su_mean 0.000
_refine_ls_structure_factor_coef Fsqd
_refine_ls_weighting_details 'w=1/[\s^2^(Fo^2^)+(0.0464P)^2^+2.0932P] where P=(Fo^2^+2Fc^2^)/3'
_refine_ls_weighting_scheme calc
_refine_ls_wR_factor_gt 0.1060
_refine_ls_wR_factor_ref 0.1213
_reflns_Friedel_coverage 0.000
_reflns_number_gt 3335
_reflns_number_total 4684
_reflns_threshold_expression 'I > 2\s(I)'
_cod_data_source_file d5dt01353d2.cif
_cod_data_source_block Ligand_L1
_cod_depositor_comments 'Adding full bibliography for 7719085--7719094.cif.'
_cod_database_code 7719085
_shelx_shelxl_version_number 2018/3
_shelx_space_group_comment
;
The symmetry employed for this shelxl refinement is uniquely defined
by the following loop, which should always be used as a source of
symmetry information in preference to the above space-group names.
They are only intended as comments.
;
_shelx_estimated_absorpt_t_max 0.993
_shelx_estimated_absorpt_t_min 0.987
_olex2_refinement_description
;
1.a Ternary CH refined with riding coordinates:
 C26(H26), C29(H29)
1.b Aromatic/amide H refined with riding coordinates:
 C6(H6), C5(H5), C24(H24), C22(H22), C23(H23), C4(H4), C9(H9), C3(H3),
 C13(H13), C10(H10), C11(H11), C19(H19), C12(H12), C18(H18), C15(H15), C17(H17),
  C16(H16)
1.c Idealised Me refined as rotating group:
 C28(H28A,H28B,H28C), C30(H30A,H30B,H30C), C27(H27A,H27B,H27C), C31(H31A,H31B,
 H31C)
;
_olex2_submission_special_instructions 'No special instructions were received'
_oxdiff_exptl_absorpt_empirical_details
;
Empirical correction (ABSPACK) includes:
- Absorption correction using spherical harmonics
- Frame scaling
;
_oxdiff_exptl_absorpt_empirical_full_max 1.585
_oxdiff_exptl_absorpt_empirical_full_min 0.671

loop_
_space_group_symop_operation_xyz
'x, y, z'
'-x+1/2, -y, z+1/2'
'-x, y+1/2, -z+1/2'
'x+1/2, -y+1/2, -z'
'-x, -y, -z'
'x-1/2, y, -z-1/2'
'x, -y-1/2, z-1/2'
'-x-1/2, y-1/2, z'

loop_
_atom_site_label
_atom_site_type_symbol
_atom_site_fract_x
_atom_site_fract_y
_atom_site_fract_z
_atom_site_U_iso_or_equiv
_atom_site_adp_type
_atom_site_occupancy
_atom_site_site_symmetry_order
_atom_site_calc_flag
_atom_site_refinement_flags_posn
_atom_site_refinement_flags_adp
_atom_site_refinement_flags_occupancy
_atom_site_disorder_assembly
_atom_site_disorder_group
P1 P 0.52902(5) 0.26630(5) 0.40273(2) 0.02824(17) Uani 1 1 d . . . . .
O1 O 0.69182(14) 0.34148(14) 0.36204(4) 0.0447(5) Uani 1 1 d . . . . .
N1 N 0.80463(15) 0.50365(16) 0.36399(5) 0.0251(4) Uani 1 1 d . . . . .
C20 C 0.86878(17) 0.47021(17) 0.33459(5) 0.0231(5) Uani 1 1 d . . . . .
C7 C 0.56950(17) 0.41625(18) 0.42011(5) 0.0238(5) Uani 1 1 d . . . . .
C25 C 0.84902(18) 0.52977(17) 0.30383(5) 0.0239(5) Uani 1 1 d . . . . .
C6 C 0.51385(19) 0.46576(18) 0.44806(5) 0.0269(5) Uani 1 1 d . . . . .
H6 H 0.451820 0.424452 0.457052 0.032 Uiso 1 1 calc R U . . .
C2 C 0.66079(18) 0.48186(19) 0.40696(5) 0.0262(5) Uani 1 1 d . . . . .
C8 C 0.44247(18) 0.30813(18) 0.36623(6) 0.0272(5) Uani 1 1 d . . . . .
C26 C 0.75813(19) 0.62450(17) 0.30030(6) 0.0282(5) Uani 1 1 d . . . . .
H26 H 0.743218 0.657757 0.323410 0.034 Uiso 1 1 calc R U . . .
C5 C 0.54669(19) 0.57343(19) 0.46301(6) 0.0297(5) Uani 1 1 d . . . . .
H5 H 0.506471 0.605039 0.481657 0.036 Uiso 1 1 calc R U . . .
C1 C 0.71935(18) 0.43682(19) 0.37574(6) 0.0277(5) Uani 1 1 d . . . . .
C21 C 0.95096(18) 0.38130(18) 0.33834(6) 0.0266(5) Uani 1 1 d . . . . .
C24 C 0.91389(19) 0.49726(18) 0.27592(6) 0.0293(5) Uani 1 1 d . . . . .
H24 H 0.903105 0.536813 0.254829 0.035 Uiso 1 1 calc R U . . .
C22 C 1.01240(19) 0.35151(19) 0.30938(6) 0.0318(6) Uani 1 1 d . . . . .
H22 H 1.067838 0.291375 0.310915 0.038 Uiso 1 1 calc R U . . .
C14 C 0.4255(2) 0.21802(19) 0.43430(6) 0.0329(6) Uani 1 1 d . . . . .
C23 C 0.9938(2) 0.40806(19) 0.27856(6) 0.0339(6) Uani 1 1 d . . . . .
H23 H 1.035813 0.385824 0.259222 0.041 Uiso 1 1 calc R U . . .
C29 C 0.9739(2) 0.32384(19) 0.37284(6) 0.0324(6) Uani 1 1 d . . . . .
H29 H 0.901136 0.308745 0.383960 0.039 Uiso 1 1 calc R U . . .
C4 C 0.6376(2) 0.6344(2) 0.45078(6) 0.0368(6) Uani 1 1 d . . . . .
H4 H 0.661770 0.706505 0.461388 0.044 Uiso 1 1 calc R U . . .
C9 C 0.3771(2) 0.41189(19) 0.36499(6) 0.0353(6) Uani 1 1 d . . . . .
H9 H 0.375237 0.464596 0.383937 0.042 Uiso 1 1 calc R U . . .
C3 C 0.6933(2) 0.5892(2) 0.42282(6) 0.0353(6) Uani 1 1 d . . . . .
H3 H 0.755082 0.631922 0.414195 0.042 Uiso 1 1 calc R U . . .
C13 C 0.4415(2) 0.2321(2) 0.33809(6) 0.0410(6) Uani 1 1 d . . . . .
H13 H 0.484613 0.160761 0.338422 0.049 Uiso 1 1 calc R U . . .
C10 C 0.3146(2) 0.4388(2) 0.33626(7) 0.0434(7) Uani 1 1 d . . . . .
H10 H 0.270889 0.509695 0.335771 0.052 Uiso 1 1 calc R U . . .
C11 C 0.3161(2) 0.3627(2) 0.30844(6) 0.0427(7) Uani 1 1 d . . . . .
H11 H 0.274425 0.381773 0.288767 0.051 Uiso 1 1 calc R U . . .
C28 C 0.7915(2) 0.7299(2) 0.27742(6) 0.0434(7) Uani 1 1 d . . . . .
H28A H 0.861060 0.764373 0.285538 0.065 Uiso 1 1 calc R U . . .
H28B H 0.733855 0.791669 0.277980 0.065 Uiso 1 1 calc R U . . .
H28C H 0.800974 0.701138 0.254119 0.065 Uiso 1 1 calc R U . . .
C19 C 0.4652(2) 0.1635(2) 0.46406(6) 0.0420(7) Uani 1 1 d . . . . .
H19 H 0.542540 0.158985 0.467707 0.050 Uiso 1 1 calc R U . . .
C30 C 1.0341(2) 0.2030(2) 0.37052(7) 0.0443(7) Uani 1 1 d . . . . .
H30A H 0.994382 0.149625 0.354961 0.066 Uiso 1 1 calc R U . . .
H30B H 1.037388 0.165930 0.393041 0.066 Uiso 1 1 calc R U . . .
H30C H 1.109178 0.215997 0.362061 0.066 Uiso 1 1 calc R U . . .
C27 C 0.6514(2) 0.5656(2) 0.28765(7) 0.0472(7) Uani 1 1 d . . . . .
H27A H 0.664312 0.529324 0.265356 0.071 Uiso 1 1 calc R U . . .
H27B H 0.593488 0.626708 0.285821 0.071 Uiso 1 1 calc R U . . .
H27C H 0.628349 0.503169 0.303689 0.071 Uiso 1 1 calc R U . . .
C12 C 0.3786(2) 0.2589(3) 0.30950(7) 0.0478(7) Uani 1 1 d . . . . .
H12 H 0.378623 0.205524 0.290682 0.057 Uiso 1 1 calc R U . . .
C18 C 0.3938(3) 0.1159(2) 0.48840(7) 0.0506(8) Uani 1 1 d . . . . .
H18 H 0.422671 0.080931 0.508495 0.061 Uiso 1 1 calc R U . . .
C31 C 1.0394(2) 0.4102(2) 0.39590(7) 0.0500(7) Uani 1 1 d . . . . .
H31A H 1.111173 0.427344 0.385580 0.075 Uiso 1 1 calc R U . . .
H31B H 1.050359 0.372738 0.418131 0.075 Uiso 1 1 calc R U . . .
H31C H 0.998141 0.485414 0.398634 0.075 Uiso 1 1 calc R U . . .
C15 C 0.3122(2) 0.2197(3) 0.42993(7) 0.0580(8) Uani 1 1 d . . . . .
H15 H 0.282100 0.254611 0.409986 0.070 Uiso 1 1 calc R U . . .
C17 C 0.2818(3) 0.1196(3) 0.48329(8) 0.0600(9) Uani 1 1 d . . . . .
H17 H 0.232851 0.086964 0.499692 0.072 Uiso 1 1 calc R U . . .
C16 C 0.2413(3) 0.1712(3) 0.45416(8) 0.0806(11) Uani 1 1 d . . . . .
H16 H 0.163959 0.173774 0.450487 0.097 Uiso 1 1 calc R U . . .
H1 H 0.823(2) 0.568(2) 0.3732(6) 0.051(8) Uiso 1 1 d . . . . .

loop_
_atom_site_aniso_label
_atom_site_aniso_U_11
_atom_site_aniso_U_22
_atom_site_aniso_U_33
_atom_site_aniso_U_23
_atom_site_aniso_U_13
_atom_site_aniso_U_12
P1 0.0268(3) 0.0278(3) 0.0301(3) 0.0007(3) -0.0007(3) -0.0014(3)
O1 0.0417(11) 0.0479(10) 0.0444(11) -0.0233(8) 0.0169(9) -0.0188(8)
N1 0.0262(11) 0.0237(9) 0.0253(11) -0.0028(8) 0.0058(9) -0.0030(8)
C20 0.0215(12) 0.0217(10) 0.0262(12) -0.0017(9) 0.0052(10) -0.0038(9)
C7 0.0212(12) 0.0279(11) 0.0223(12) 0.0023(9) -0.0019(10) 0.0035(9)
C25 0.0241(12) 0.0218(10) 0.0257(12) -0.0035(9) 0.0019(10) -0.0051(9)
C6 0.0258(13) 0.0318(12) 0.0231(12) 0.0054(9) 0.0033(10) 0.0020(10)
C2 0.0221(12) 0.0329(11) 0.0235(12) -0.0028(10) 0.0014(10) 0.0010(9)
C8 0.0236(12) 0.0301(11) 0.0281(13) 0.0019(10) 0.0032(10) -0.0053(10)
C26 0.0337(13) 0.0224(10) 0.0284(12) -0.0019(9) -0.0017(11) 0.0011(10)
C5 0.0330(14) 0.0347(12) 0.0215(12) -0.0001(10) 0.0049(11) 0.0054(10)
C1 0.0208(12) 0.0326(12) 0.0297(13) -0.0031(10) 0.0000(10) 0.0003(10)
C21 0.0255(13) 0.0221(10) 0.0322(13) 0.0000(9) 0.0024(10) -0.0023(9)
C24 0.0362(14) 0.0263(11) 0.0253(12) 0.0021(9) 0.0030(11) -0.0047(10)
C22 0.0277(13) 0.0254(11) 0.0424(15) -0.0015(10) 0.0098(12) 0.0005(10)
C14 0.0380(15) 0.0271(11) 0.0338(14) 0.0005(10) -0.0008(12) -0.0032(10)
C23 0.0369(15) 0.0297(12) 0.0351(14) -0.0017(10) 0.0142(12) -0.0026(10)
C29 0.0331(14) 0.0296(12) 0.0344(14) 0.0037(10) 0.0010(12) 0.0023(10)
C4 0.0409(15) 0.0359(12) 0.0337(14) -0.0105(11) 0.0048(12) -0.0060(11)
C9 0.0400(15) 0.0291(12) 0.0369(14) -0.0006(11) -0.0066(12) -0.0032(11)
C3 0.0314(14) 0.0411(13) 0.0334(14) -0.0079(11) 0.0074(11) -0.0122(11)
C13 0.0367(15) 0.0495(15) 0.0369(15) -0.0082(12) -0.0031(12) 0.0096(12)
C10 0.0448(16) 0.0348(13) 0.0505(17) 0.0058(12) -0.0079(14) 0.0018(12)
C11 0.0377(16) 0.0591(16) 0.0313(14) 0.0091(13) -0.0082(12) -0.0059(13)
C28 0.0514(17) 0.0300(12) 0.0488(16) 0.0095(11) -0.0010(14) 0.0058(12)
C19 0.0482(17) 0.0397(14) 0.0380(15) 0.0048(12) 0.0029(14) 0.0121(12)
C30 0.0507(18) 0.0350(13) 0.0471(16) 0.0069(12) -0.0070(14) 0.0096(12)
C27 0.0361(16) 0.0337(13) 0.072(2) -0.0063(13) -0.0133(14) 0.0030(11)
C12 0.0435(17) 0.0678(18) 0.0322(15) -0.0138(13) -0.0037(13) 0.0068(14)
C18 0.082(2) 0.0350(14) 0.0351(16) 0.0104(12) 0.0124(16) 0.0088(14)
C31 0.060(2) 0.0429(15) 0.0470(17) 0.0005(12) -0.0126(15) 0.0077(13)
C15 0.0358(17) 0.090(2) 0.0485(18) 0.0250(16) -0.0058(14) -0.0211(15)
C17 0.067(2) 0.0624(18) 0.0507(19) 0.0093(15) 0.0112(17) -0.0272(17)
C16 0.046(2) 0.130(3) 0.065(2) 0.035(2) -0.0016(18) -0.038(2)

loop_
_atom_type_symbol
_atom_type_description
_atom_type_scat_dispersion_real
_atom_type_scat_dispersion_imag
_atom_type_scat_source
C C 0.0033 0.0016 'International Tables Vol C Tables 4.2.6.8 and 6.1.1.4'
H H 0.0000 0.0000 'International Tables Vol C Tables 4.2.6.8 and 6.1.1.4'
N N 0.0061 0.0033 'International Tables Vol C Tables 4.2.6.8 and 6.1.1.4'
O O 0.0106 0.0060 'International Tables Vol C Tables 4.2.6.8 and 6.1.1.4'
P P 0.1023 0.0942 'International Tables Vol C Tables 4.2.6.8 and 6.1.1.4'

loop_
_geom_angle_atom_site_label_1
_geom_angle_atom_site_label_2
_geom_angle_atom_site_label_3
_geom_angle
_geom_angle_site_symmetry_1
_geom_angle_site_symmetry_3
_geom_angle_publ_flag
C8 P1 C7 102.21(9) . . ?
C8 P1 C14 102.29(11) . . ?
C14 P1 C7 100.98(10) . . ?
C20 N1 H1 115.6(18) . . ?
C1 N1 C20 122.98(18) . . ?
C1 N1 H1 121.4(18) . . ?
C25 C20 N1 118.74(18) . . ?
C25 C20 C21 122.78(19) . . ?
C21 C20 N1 118.45(18) . . ?
C6 C7 P1 120.74(16) . . ?
C6 C7 C2 117.32(19) . . ?
C2 C7 P1 121.86(16) . . ?
C20 C25 C26 121.74(19) . . ?
C24 C25 C20 117.53(19) . . ?
C24 C25 C26 120.71(19) . . ?
C7 C6 H6 118.9 . . ?
C5 C6 C7 122.1(2) . . ?
C5 C6 H6 118.9 . . ?
C7 C2 C1 119.61(19) . . ?
C3 C2 C7 119.45(19) . . ?
C3 C2 C1 120.9(2) . . ?
C9 C8 P1 123.91(17) . . ?
C13 C8 P1 118.29(17) . . ?
C13 C8 C9 117.8(2) . . ?
C25 C26 H26 107.6 . . ?
C25 C26 C28 112.89(19) . . ?
C25 C26 C27 110.09(17) . . ?
C28 C26 H26 107.6 . . ?
C27 C26 H26 107.6 . . ?
C27 C26 C28 110.9(2) . . ?
C6 C5 H5 119.9 . . ?
C4 C5 C6 120.2(2) . . ?
C4 C5 H5 119.9 . . ?
O1 C1 N1 121.8(2) . . ?
O1 C1 C2 121.0(2) . . ?
N1 C1 C2 117.19(19) . . ?
C20 C21 C29 120.95(19) . . ?
C22 C21 C20 117.1(2) . . ?
C22 C21 C29 121.95(19) . . ?
C25 C24 H24 119.4 . . ?
C23 C24 C25 121.1(2) . . ?
C23 C24 H24 119.4 . . ?
C21 C22 H22 119.3 . . ?
C23 C22 C21 121.3(2) . . ?
C23 C22 H22 119.3 . . ?
C19 C14 P1 117.03(19) . . ?
C15 C14 P1 125.90(19) . . ?
C15 C14 C19 116.7(2) . . ?
C24 C23 H23 119.9 . . ?
C22 C23 C24 120.1(2) . . ?
C22 C23 H23 119.9 . . ?
C21 C29 H29 107.5 . . ?
C21 C29 C30 113.58(19) . . ?
C21 C29 C31 111.02(18) . . ?
C30 C29 H29 107.5 . . ?
C30 C29 C31 109.6(2) . . ?
C31 C29 H29 107.5 . . ?
C5 C4 H4 120.4 . . ?
C5 C4 C3 119.2(2) . . ?
C3 C4 H4 120.4 . . ?
C8 C9 H9 119.6 . . ?
C10 C9 C8 120.8(2) . . ?
C10 C9 H9 119.6 . . ?
C2 C3 H3 119.1 . . ?
C4 C3 C2 121.7(2) . . ?
C4 C3 H3 119.1 . . ?
C8 C13 H13 119.4 . . ?
C12 C13 C8 121.3(2) . . ?
C12 C13 H13 119.4 . . ?
C9 C10 H10 119.8 . . ?
C11 C10 C9 120.3(2) . . ?
C11 C10 H10 119.8 . . ?
C10 C11 H11 120.2 . . ?
C12 C11 C10 119.6(2) . . ?
C12 C11 H11 120.2 . . ?
C26 C28 H28A 109.5 . . ?
C26 C28 H28B 109.5 . . ?
C26 C28 H28C 109.5 . . ?
H28A C28 H28B 109.5 . . ?
H28A C28 H28C 109.5 . . ?
H28B C28 H28C 109.5 . . ?
C14 C19 H19 119.2 . . ?
C18 C19 C14 121.6(3) . . ?
C18 C19 H19 119.2 . . ?
C29 C30 H30A 109.5 . . ?
C29 C30 H30B 109.5 . . ?
C29 C30 H30C 109.5 . . ?
H30A C30 H30B 109.5 . . ?
H30A C30 H30C 109.5 . . ?
H30B C30 H30C 109.5 . . ?
C26 C27 H27A 109.5 . . ?
C26 C27 H27B 109.5 . . ?
C26 C27 H27C 109.5 . . ?
H27A C27 H27B 109.5 . . ?
H27A C27 H27C 109.5 . . ?
H27B C27 H27C 109.5 . . ?
C13 C12 H12 119.9 . . ?
C11 C12 C13 120.2(2) . . ?
C11 C12 H12 119.9 . . ?
C19 C18 H18 120.0 . . ?
C17 C18 C19 120.1(3) . . ?
C17 C18 H18 120.0 . . ?
C29 C31 H31A 109.5 . . ?
C29 C31 H31B 109.5 . . ?
C29 C31 H31C 109.5 . . ?
H31A C31 H31B 109.5 . . ?
H31A C31 H31C 109.5 . . ?
H31B C31 H31C 109.5 . . ?
C14 C15 H15 119.3 . . ?
C14 C15 C16 121.4(3) . . ?
C16 C15 H15 119.3 . . ?
C18 C17 H17 120.4 . . ?
C18 C17 C16 119.2(3) . . ?
C16 C17 H17 120.4 . . ?
C15 C16 H16 119.5 . . ?
C17 C16 C15 121.0(3) . . ?
C17 C16 H16 119.5 . . ?

loop_
_geom_bond_atom_site_label_1
_geom_bond_atom_site_label_2
_geom_bond_distance
_geom_bond_site_symmetry_2
_geom_bond_publ_flag
P1 C7 1.868(2) . ?
P1 C8 1.842(2) . ?
P1 C14 1.848(2) . ?
O1 C1 1.236(2) . ?
N1 C20 1.445(3) . ?
N1 C1 1.355(3) . ?
N1 H1 0.84(3) . ?
C20 C25 1.403(3) . ?
C20 C21 1.411(3) . ?
C7 C6 1.405(3) . ?
C7 C2 1.424(3) . ?
C25 C26 1.531(3) . ?
C25 C24 1.400(3) . ?
C6 H6 0.9500 . ?
C6 C5 1.392(3) . ?
C2 C1 1.507(3) . ?
C2 C3 1.404(3) . ?
C8 C9 1.400(3) . ?
C8 C13 1.395(3) . ?
C26 H26 1.0000 . ?
C26 C28 1.534(3) . ?
C26 C27 1.534(3) . ?
C5 H5 0.9500 . ?
C5 C4 1.382(3) . ?
C21 C22 1.403(3) . ?
C21 C29 1.529(3) . ?
C24 H24 0.9500 . ?
C24 C23 1.391(3) . ?
C22 H22 0.9500 . ?
C22 C23 1.387(3) . ?
C14 C19 1.406(3) . ?
C14 C15 1.385(4) . ?
C23 H23 0.9500 . ?
C29 H29 1.0000 . ?
C29 C30 1.532(3) . ?
C29 C31 1.542(3) . ?
C4 H4 0.9500 . ?
C4 C3 1.388(3) . ?
C9 H9 0.9500 . ?
C9 C10 1.396(3) . ?
C3 H3 0.9500 . ?
C13 H13 0.9500 . ?
C13 C12 1.394(3) . ?
C10 H10 0.9500 . ?
C10 C11 1.386(3) . ?
C11 H11 0.9500 . ?
C11 C12 1.381(4) . ?
C28 H28A 0.9800 . ?
C28 H28B 0.9800 . ?
C28 H28C 0.9800 . ?
C19 H19 0.9500 . ?
C19 C18 1.397(4) . ?
C30 H30A 0.9800 . ?
C30 H30B 0.9800 . ?
C30 H30C 0.9800 . ?
C27 H27A 0.9800 . ?
C27 H27B 0.9800 . ?
C27 H27C 0.9800 . ?
C12 H12 0.9500 . ?
C18 H18 0.9500 . ?
C18 C17 1.374(4) . ?
C31 H31A 0.9800 . ?
C31 H31B 0.9800 . ?
C31 H31C 0.9800 . ?
C15 H15 0.9500 . ?
C15 C16 1.394(4) . ?
C17 H17 0.9500 . ?
C17 C16 1.374(4) . ?
C16 H16 0.9500 . ?

loop_
_geom_torsion_atom_site_label_1
_geom_torsion_atom_site_label_2
_geom_torsion_atom_site_label_3
_geom_torsion_atom_site_label_4
_geom_torsion
_geom_torsion_site_symmetry_1
_geom_torsion_site_symmetry_2
_geom_torsion_site_symmetry_3
_geom_torsion_site_symmetry_4
_geom_torsion_publ_flag
P1 C7 C6 C5 175.63(16) . . . . ?
P1 C7 C2 C1 6.9(3) . . . . ?
P1 C7 C2 C3 -174.59(17) . . . . ?
P1 C8 C9 C10 179.11(18) . . . . ?
P1 C8 C13 C12 -179.5(2) . . . . ?
P1 C14 C19 C18 -175.27(19) . . . . ?
P1 C14 C15 C16 174.1(2) . . . . ?
N1 C20 C25 C26 -2.9(3) . . . . ?
N1 C20 C25 C24 178.74(18) . . . . ?
N1 C20 C21 C22 -179.51(18) . . . . ?
N1 C20 C21 C29 -1.6(3) . . . . ?
C20 N1 C1 O1 0.8(3) . . . . ?
C20 N1 C1 C2 179.19(18) . . . . ?
C20 C25 C26 C28 142.3(2) . . . . ?
C20 C25 C26 C27 -93.1(2) . . . . ?
C20 C25 C24 C23 0.9(3) . . . . ?
C20 C21 C22 C23 0.7(3) . . . . ?
C20 C21 C29 C30 160.0(2) . . . . ?
C20 C21 C29 C31 -75.9(3) . . . . ?
C7 P1 C8 C9 -31.6(2) . . . . ?
C7 P1 C8 C13 148.57(19) . . . . ?
C7 P1 C14 C19 -83.52(18) . . . . ?
C7 P1 C14 C15 103.3(2) . . . . ?
C7 C6 C5 C4 -1.0(3) . . . . ?
C7 C2 C1 O1 -2.6(3) . . . . ?
C7 C2 C1 N1 179.02(19) . . . . ?
C7 C2 C3 C4 -1.1(3) . . . . ?
C25 C20 C21 C22 -1.4(3) . . . . ?
C25 C20 C21 C29 176.52(19) . . . . ?
C25 C24 C23 C22 -1.6(3) . . . . ?
C6 C7 C2 C1 -176.38(19) . . . . ?
C6 C7 C2 C3 2.1(3) . . . . ?
C6 C5 C4 C3 2.1(3) . . . . ?
C2 C7 C6 C5 -1.1(3) . . . . ?
C8 P1 C7 C6 99.10(18) . . . . ?
C8 P1 C7 C2 -84.29(19) . . . . ?
C8 P1 C14 C19 171.25(17) . . . . ?
C8 P1 C14 C15 -1.9(3) . . . . ?
C8 C9 C10 C11 0.2(4) . . . . ?
C8 C13 C12 C11 0.5(4) . . . . ?
C26 C25 C24 C23 -177.55(19) . . . . ?
C5 C4 C3 C2 -1.1(4) . . . . ?
C1 N1 C20 C25 102.7(2) . . . . ?
C1 N1 C20 C21 -79.1(3) . . . . ?
C1 C2 C3 C4 177.4(2) . . . . ?
C21 C20 C25 C26 179.03(19) . . . . ?
C21 C20 C25 C24 0.6(3) . . . . ?
C21 C22 C23 C24 0.7(3) . . . . ?
C24 C25 C26 C28 -39.4(3) . . . . ?
C24 C25 C26 C27 85.2(3) . . . . ?
C22 C21 C29 C30 -22.1(3) . . . . ?
C22 C21 C29 C31 101.9(2) . . . . ?
C14 P1 C7 C6 -6.20(19) . . . . ?
C14 P1 C7 C2 170.41(18) . . . . ?
C14 P1 C8 C9 72.7(2) . . . . ?
C14 P1 C8 C13 -107.15(19) . . . . ?
C14 C19 C18 C17 1.2(4) . . . . ?
C14 C15 C16 C17 -0.1(5) . . . . ?
C29 C21 C22 C23 -177.2(2) . . . . ?
C9 C8 C13 C12 0.6(4) . . . . ?
C9 C10 C11 C12 1.0(4) . . . . ?
C3 C2 C1 O1 178.9(2) . . . . ?
C3 C2 C1 N1 0.5(3) . . . . ?
C13 C8 C9 C10 -1.0(3) . . . . ?
C10 C11 C12 C13 -1.3(4) . . . . ?
C19 C14 C15 C16 0.9(4) . . . . ?
C19 C18 C17 C16 -0.4(4) . . . . ?
C18 C17 C16 C15 -0.2(5) . . . . ?
C15 C14 C19 C18 -1.5(4) . . . . ?
